data_7704252
loop_
_publ_author_name
'Mikhalyova, Elena A.'
'Zeller, Matthias'
'Jasinski, Jerry P.'
'Butcher, Raymond J.'
'Carrella, Luca M.'
'Sedykh, Alexander E.'
'Gavrilenko, Konstantin S.'
'Smola, Sergey S.'
'Frasso, Michael'
'Cazorla, Sebastian Calderon'
'Perera, Kuluni'
'Shi, Anni'
'Ranjbar, Habib G.'
'Smith, Casey'
'Deac, Alexandru'
'Liu, Youlin'
'McGee, Sean M.'
'Dotsenko, Vladimir P.'
'Kumke, Michael U.'
'M\"uller-Buschbaum, Klaus'
'Rentschler, Eva'
'Addison, Anthony W.'
'Pavlishchuk, Vitaly V.'

_publ_section_title
;
 Combination of single-molecule magnet behaviour and luminescence
 properties in a new series of lanthanide complexes with
 tris(pyrazolyl)borate and oligo(\b-diketonate) ligands.
;
_journal_issue 23
_journal_name_full 'Dalton transactions (Cambridge, England : 2003)'
_journal_page_first 7774
_journal_page_last 7789
_journal_paper_doi 10.1039/d0dt00600a
_journal_volume 49
_journal_year 2020
_chemical_formula_moiety 'C29 H31 B2 Gd N12 O2, C7 H16'
_chemical_formula_sum 'C36 H47 B2 Gd N12 O2'
_chemical_formula_weight 858.72
_space_group_crystal_system monoclinic
_space_group_IT_number 15
_space_group_name_Hall '-C 2yc'
_space_group_name_H-M_alt 'C 1 2/c 1'
_atom_sites_solution_hydrogens geom
_atom_sites_solution_primary direct
_atom_sites_solution_secondary difmap
_audit_creation_method SHELXL-2018/1
_audit_update_record
;
2020-01-23 deposited with the CCDC.	2020-04-30 downloaded from the CCDC.
;
_cell_angle_alpha 90
_cell_angle_beta 111.495(2)
_cell_angle_gamma 90
_cell_formula_units_Z 4
_cell_length_a 15.7647(8)
_cell_length_b 23.1997(10)
_cell_length_c 11.4127(6)
_cell_measurement_reflns_used 9996
_cell_measurement_temperature 150(2)
_cell_measurement_theta_max 33.0946
_cell_measurement_theta_min 2.8865
_cell_volume 3883.7(3)
_computing_cell_refinement 'SAINT V8.37A (Bruker, 2016)'
_computing_data_collection 'Apex3 v2016.9-0 (Bruker, 2016)'
_computing_data_reduction 'SAINT V8.37A (Bruker, 2016)'
_computing_structure_refinement
;  
SHELXL-2018/3 (Sheldrick, 2015, 2018), 
SHELXLE Rev909 (H\"ubschle et al., 2011)
;
_computing_structure_solution 'SHELXS-97 (Sheldrick, 2008)'
_diffrn_ambient_temperature 150(2)
_diffrn_measured_fraction_theta_full 0.997
_diffrn_measured_fraction_theta_max 0.994
_diffrn_measurement_device_type 'Bruker AXS D8 Quest CMOS diffractometer'
_diffrn_measurement_method 'omega and phi scans'
_diffrn_radiation_type MoK\a
_diffrn_radiation_wavelength 0.71073
_diffrn_reflns_av_R_equivalents 0.0372
_diffrn_reflns_av_unetI/netI 0.0264
_diffrn_reflns_Laue_measured_fraction_full 0.997
_diffrn_reflns_Laue_measured_fraction_max 0.994
_diffrn_reflns_limit_h_max 24
_diffrn_reflns_limit_h_min -24
_diffrn_reflns_limit_k_max 35
_diffrn_reflns_limit_k_min -35
_diffrn_reflns_limit_l_max 17
_diffrn_reflns_limit_l_min -17
_diffrn_reflns_number 73831
_diffrn_reflns_point_group_measured_fraction_full 0.997
_diffrn_reflns_point_group_measured_fraction_max 0.994
_diffrn_reflns_theta_full 25.242
_diffrn_reflns_theta_max 33.214
_diffrn_reflns_theta_min 3.252
_diffrn_source 'sealed tube X-ray source'
_exptl_absorpt_coefficient_mu 1.757
_exptl_absorpt_correction_T_max 0.4954
_exptl_absorpt_correction_T_min 0.4331
_exptl_absorpt_correction_type multi-scan
_exptl_absorpt_process_details
;
 SADABS 2016/2: Krause, L., Herbst-Irmer, R., Sheldrick G.M. & Stalke D.,
 J. Appl. Cryst. 48 (2015) 3-10
;
_exptl_crystal_colour Colorless
_exptl_crystal_density_diffrn 1.469
_exptl_crystal_description block
_exptl_crystal_F_000 1748
_exptl_crystal_size_max 0.340
_exptl_crystal_size_mid 0.260
_exptl_crystal_size_min 0.200
_refine_diff_density_max 2.499
_refine_diff_density_min -0.595
_refine_diff_density_rms 0.077
_refine_ls_extinction_coef 0.00092(8)
_refine_ls_extinction_expression Fc^*^=kFc[1+0.001xFc^2^\l^3^/sin(2\q)]^-1/4^
_refine_ls_extinction_method 'SHELXL-2018/1 (Sheldrick 2018)'
_refine_ls_goodness_of_fit_ref 1.100
_refine_ls_hydrogen_treatment constr
_refine_ls_matrix_type full
_refine_ls_number_parameters 339
_refine_ls_number_reflns 7414
_refine_ls_number_restraints 303
_refine_ls_restrained_S_all 1.089
_refine_ls_R_factor_all 0.0267
_refine_ls_R_factor_gt 0.0222
_refine_ls_shift/su_max 0.002
_refine_ls_shift/su_mean 0.000
_refine_ls_structure_factor_coef Fsqd
_refine_ls_weighting_details 'w=1/[\s^2^(Fo^2^)+(0.0190P)^2^+2.7713P] where P=(Fo^2^+2Fc^2^)/3'
_refine_ls_weighting_scheme calc
_refine_ls_wR_factor_gt 0.0490
_refine_ls_wR_factor_ref 0.0504
_reflns_Friedel_coverage 0.000
_reflns_number_gt 6779
_reflns_number_total 7414
_reflns_threshold_expression 'I > 2\s(I)'
_cod_data_source_file d0dt00600a4.cif
_cod_data_source_block lm221217_0m_pl
_cod_depositor_comments 'Adding full bibliography for 7704247--7704266.cif.'
_cod_original_sg_symbol_H-M 'C 2/c'
_cod_database_code 7704252
_shelx_shelxl_version_number 2018/1
_shelx_space_group_comment
;
The symmetry employed for this shelxl refinement is uniquely defined
by the following loop, which should always be used as a source of
symmetry information in preference to the above space-group names.
They are only intended as comments.
;
_shelx_estimated_absorpt_t_min 0.4331
_shelx_estimated_absorpt_t_max 0.4954

loop_
_space_group_symop_operation_xyz
'x, y, z'
'-x, y, -z+1/2'
'x+1/2, y+1/2, z'
'-x+1/2, y+1/2, -z+1/2'
'-x, -y, -z'
'x, -y, z-1/2'
'-x+1/2, -y+1/2, -z'
'x+1/2, -y+1/2, z-1/2'

loop_
_atom_site_label
_atom_site_type_symbol
_atom_site_fract_x
_atom_site_fract_y
_atom_site_fract_z
_atom_site_U_iso_or_equiv
_atom_site_adp_type
_atom_site_occupancy
_atom_site_site_symmetry_order
_atom_site_calc_flag
_atom_site_refinement_flags_posn
_atom_site_refinement_flags_adp
_atom_site_refinement_flags_occupancy
_atom_site_disorder_assembly
_atom_site_disorder_group
Gd1 Gd 0.000000 0.29911(2) 0.250000 0.01757(3) Uani 1 2 d S T P . .
O1 O 0.07969(7) 0.37852(4) 0.35307(9) 0.02524(19) Uani 1 1 d . . . . .
N1 N 0.10975(8) 0.32350(5) 0.13767(11) 0.0235(2) Uani 1 1 d . . . . .
N2 N 0.12273(8) 0.28850(5) 0.04921(11) 0.0229(2) Uani 1 1 d . . . . .
N3 N -0.07103(7) 0.26785(5) 0.02594(10) 0.0211(2) Uani 1 1 d . . . . .
N4 N -0.02809(7) 0.23675(5) -0.03719(10) 0.0229(2) Uani 1 1 d . . . . .
N5 N 0.09197(8) 0.20846(5) 0.24193(11) 0.0225(2) Uani 1 1 d . . . . .
N6 N 0.10607(8) 0.19175(5) 0.13605(11) 0.0236(2) Uani 1 1 d . . . . .
C1 C 0.15096(12) 0.46676(7) 0.43372(16) 0.0378(3) Uani 1 1 d . . . . .
H1A H 0.193821 0.477341 0.393164 0.057 Uiso 1 1 calc R U . . .
H1B H 0.182323 0.443022 0.508082 0.057 Uiso 1 1 calc R U . . .
H1C H 0.127536 0.501770 0.459308 0.057 Uiso 1 1 calc R U . . .
C2 C 0.07237(10) 0.43295(6) 0.34187(13) 0.0244(2) Uani 1 1 d . . . . .
C3 C 0.000000 0.46269(8) 0.250000 0.0246(3) Uani 1 2 d S T P . .
C6 C 0.000000 0.52685(8) 0.250000 0.0271(4) Uani 1 2 d S T P . .
C7 C -0.03575(14) 0.55788(7) 0.32548(17) 0.0402(4) Uani 1 1 d . . . . .
H7 H -0.060481 0.537814 0.378180 0.048 Uiso 1 1 calc R U . . .
C8 C -0.03587(16) 0.61798(8) 0.3250(2) 0.0491(5) Uani 1 1 d . . . . .
H8 H -0.060836 0.638567 0.376802 0.059 Uiso 1 1 calc R U . . .
C9 C 0.000000 0.64723(10) 0.250000 0.0472(7) Uani 1 2 d S T P . .
H9 H 0.000000 0.688183 0.250000 0.057 Uiso 1 2 calc R U P . .
C10 C 0.15928(11) 0.37063(7) 0.14170(16) 0.0318(3) Uani 1 1 d . . . . .
H10 H 0.163283 0.402704 0.195236 0.038 Uiso 1 1 calc R U . . .
C11 C 0.20442(12) 0.36677(7) 0.05721(18) 0.0374(4) Uani 1 1 d . . . . .
H11 H 0.243701 0.394459 0.042269 0.045 Uiso 1 1 calc R U . . .
C12 C 0.17937(10) 0.31400(7) 0.00047(15) 0.0299(3) Uani 1 1 d . . . . .
H12 H 0.198653 0.298155 -0.062419 0.036 Uiso 1 1 calc R U . . .
C13 C -0.15897(9) 0.27060(6) -0.04939(13) 0.0256(3) Uani 1 1 d . . . . .
H13 H -0.204777 0.290184 -0.029244 0.031 Uiso 1 1 calc R U . . .
C14 C -0.17424(10) 0.24083(7) -0.16138(14) 0.0325(3) Uani 1 1 d . . . . .
H14 H -0.230340 0.235877 -0.230136 0.039 Uiso 1 1 calc R U . . .
C15 C -0.08945(10) 0.22020(7) -0.14980(13) 0.0305(3) Uani 1 1 d . . . . .
H15 H -0.076370 0.197980 -0.211049 0.037 Uiso 1 1 calc R U . . .
C16 C 0.12090(10) 0.16491(6) 0.32346(13) 0.0269(3) Uani 1 1 d . . . . .
H16 H 0.118901 0.164661 0.405651 0.032 Uiso 1 1 calc R U . . .
C17 C 0.15438(12) 0.11990(7) 0.27205(16) 0.0357(3) Uani 1 1 d . . . . .
H17 H 0.178990 0.084224 0.310366 0.043 Uiso 1 1 calc R U . . .
C18 C 0.14371(11) 0.13885(7) 0.15300(15) 0.0337(3) Uani 1 1 d . . . . .
H18 H 0.160188 0.118015 0.092881 0.040 Uiso 1 1 calc R U . . .
B1 B 0.07687(10) 0.22899(7) 0.01629(14) 0.0235(3) Uani 1 1 d . . . . .
H1 H 0.096367 0.209899 -0.048284 0.028 Uiso 1 1 calc R U . . .
C19 C -0.105(2) 0.0654(12) 0.905(2) 0.201(8) Uani 0.305(5) 1 d D U P A -1
H19A H -0.148811 0.046592 0.935825 0.301 Uiso 0.305(5) 1 calc R U P A -1
H19B H -0.042948 0.057165 0.963175 0.301 Uiso 0.305(5) 1 calc R U P A -1
H19C H -0.115469 0.107164 0.901075 0.301 Uiso 0.305(5) 1 calc R U P A -1
C20 C -0.1178(16) 0.0432(12) 0.778(2) 0.216(6) Uani 0.305(5) 1 d D U P A -1
H20A H -0.109359 0.000888 0.783655 0.259 Uiso 0.305(5) 1 calc R U P A -1
H20B H -0.181633 0.050716 0.721768 0.259 Uiso 0.305(5) 1 calc R U P A -1
C21 C -0.057(2) 0.0671(10) 0.718(3) 0.208(6) Uani 0.305(5) 1 d D U P A -1
H21A H -0.096799 0.082771 0.634991 0.250 Uiso 0.305(5) 1 calc R U P A -1
H21B H -0.024970 0.100251 0.769469 0.250 Uiso 0.305(5) 1 calc R U P A -1
C22 C 0.0111(17) 0.0308(14) 0.696(2) 0.214(5) Uani 0.305(5) 1 d D U P A -1
H22A H 0.016788 -0.005072 0.745689 0.257 Uiso 0.305(5) 1 calc R U P A -1
H22B H 0.070420 0.051013 0.730972 0.257 Uiso 0.305(5) 1 calc R U P A -1
C23 C -0.0047(18) 0.0140(13) 0.562(2) 0.215(5) Uani 0.305(5) 1 d D U P A -1
H23A H -0.014244 -0.028176 0.553044 0.258 Uiso 0.305(5) 1 calc R U P A -1
H23B H -0.061038 0.032952 0.505468 0.258 Uiso 0.305(5) 1 calc R U P A -1
C24 C 0.0723(18) 0.0300(11) 0.522(2) 0.214(6) Uani 0.305(5) 1 d D U P A -1
H24A H 0.130148 0.028069 0.595456 0.256 Uiso 0.305(5) 1 calc R U P A -1
H24B H 0.063926 0.070386 0.491256 0.256 Uiso 0.305(5) 1 calc R U P A -1
C25 C 0.0795(17) -0.0087(11) 0.418(2) 0.195(7) Uani 0.305(5) 1 d D U P A -1
H25A H 0.130949 0.003779 0.395597 0.292 Uiso 0.305(5) 1 calc R U P A -1
H25B H 0.089307 -0.048652 0.448269 0.292 Uiso 0.305(5) 1 calc R U P A -1
H25C H 0.023046 -0.006310 0.344008 0.292 Uiso 0.305(5) 1 calc R U P A -1
C19A C -0.046(4) 0.055(3) 0.834(4) 0.207(8) Uani 0.195(5) 1 d D U P A -2
H19D H -0.085158 0.030329 0.862976 0.310 Uiso 0.195(5) 1 calc R U P A -2
H19E H 0.017981 0.047700 0.886137 0.310 Uiso 0.195(5) 1 calc R U P A -2
H19F H -0.060681 0.095437 0.841366 0.310 Uiso 0.195(5) 1 calc R U P A -2
C20A C -0.062(3) 0.0412(19) 0.699(5) 0.211(6) Uani 0.195(5) 1 d D U P A -2
H20C H -0.048970 -0.000253 0.693022 0.254 Uiso 0.195(5) 1 calc R U P A -2
H20D H -0.127396 0.047340 0.648387 0.254 Uiso 0.195(5) 1 calc R U P A -2
C21A C -0.008(3) 0.0745(17) 0.641(4) 0.215(6) Uani 0.195(5) 1 d D U P A -2
H21C H -0.044851 0.077467 0.550318 0.258 Uiso 0.195(5) 1 calc R U P A -2
H21D H -0.002190 0.114031 0.676194 0.258 Uiso 0.195(5) 1 calc R U P A -2
C22A C 0.083(2) 0.055(2) 0.653(4) 0.212(6) Uani 0.195(5) 1 d D U P A -2
H22C H 0.118251 0.046687 0.743225 0.255 Uiso 0.195(5) 1 calc R U P A -2
H22D H 0.114379 0.087976 0.629567 0.255 Uiso 0.195(5) 1 calc R U P A -2
C23A C 0.088(2) 0.0037(15) 0.576(4) 0.214(6) Uani 0.195(5) 1 d D U P A -2
H23C H 0.151181 -0.000723 0.580224 0.257 Uiso 0.195(5) 1 calc R U P A -2
H23D H 0.072427 -0.031046 0.614898 0.257 Uiso 0.195(5) 1 calc R U P A -2
C24A C 0.026(3) 0.0067(16) 0.442(3) 0.210(6) Uani 0.195(5) 1 d D U P A -2
H24C H 0.062558 0.009218 0.387802 0.252 Uiso 0.195(5) 1 calc R U P A -2
H24D H -0.012012 0.041993 0.427900 0.252 Uiso 0.195(5) 1 calc R U P A -2
C25A C -0.037(3) -0.0461(17) 0.403(4) 0.161(8) Uani 0.195(5) 1 d D U P A -2
H25D H -0.076586 -0.042691 0.313932 0.241 Uiso 0.195(5) 1 calc R U P A -2
H25E H 0.000175 -0.081095 0.414710 0.241 Uiso 0.195(5) 1 calc R U P A -2
H25F H -0.074355 -0.048338 0.454786 0.241 Uiso 0.195(5) 1 calc R U P A -2

loop_
_atom_site_aniso_label
_atom_site_aniso_U_11
_atom_site_aniso_U_22
_atom_site_aniso_U_33
_atom_site_aniso_U_23
_atom_site_aniso_U_13
_atom_site_aniso_U_12
Gd1 0.01545(4) 0.02127(5) 0.01560(5) 0.000 0.00522(3) 0.000
O1 0.0248(5) 0.0251(4) 0.0229(4) -0.0001(3) 0.0052(4) -0.0028(4)
N1 0.0200(5) 0.0281(5) 0.0243(5) 0.0003(4) 0.0102(4) -0.0004(4)
N2 0.0174(5) 0.0324(6) 0.0195(5) 0.0017(4) 0.0077(4) 0.0022(4)
N3 0.0166(4) 0.0293(5) 0.0167(5) 0.0008(4) 0.0053(4) 0.0007(4)
N4 0.0197(5) 0.0320(6) 0.0157(5) -0.0019(4) 0.0051(4) 0.0005(4)
N5 0.0211(5) 0.0274(5) 0.0181(5) 0.0006(4) 0.0063(4) 0.0030(4)
N6 0.0203(5) 0.0287(5) 0.0211(5) -0.0012(4) 0.0069(4) 0.0036(4)
C1 0.0386(8) 0.0335(8) 0.0360(8) -0.0051(6) 0.0072(7) -0.0121(6)
C2 0.0273(6) 0.0268(6) 0.0215(6) -0.0028(5) 0.0119(5) -0.0058(5)
C3 0.0309(9) 0.0217(8) 0.0251(9) 0.000 0.0147(7) 0.000
C6 0.0363(10) 0.0211(8) 0.0275(9) 0.000 0.0159(8) 0.000
C7 0.0557(10) 0.0320(7) 0.0426(9) -0.0054(7) 0.0295(8) 0.0006(7)
C8 0.0637(12) 0.0333(8) 0.0481(11) -0.0133(7) 0.0181(9) 0.0060(8)
C9 0.0571(16) 0.0230(10) 0.0431(13) 0.000 -0.0035(12) 0.000
C10 0.0303(7) 0.0314(7) 0.0402(8) -0.0011(6) 0.0204(6) -0.0038(6)
C11 0.0362(8) 0.0372(8) 0.0503(10) 0.0028(7) 0.0293(8) -0.0045(6)
C12 0.0252(6) 0.0393(7) 0.0309(7) 0.0051(6) 0.0171(6) 0.0030(6)
C13 0.0165(5) 0.0347(7) 0.0233(6) 0.0046(5) 0.0047(5) -0.0004(5)
C14 0.0216(6) 0.0480(9) 0.0210(6) -0.0010(6) -0.0004(5) -0.0053(6)
C15 0.0274(7) 0.0431(8) 0.0182(6) -0.0060(6) 0.0052(5) -0.0042(6)
C16 0.0268(6) 0.0282(6) 0.0227(6) 0.0030(5) 0.0054(5) 0.0031(5)
C17 0.0406(8) 0.0293(7) 0.0333(8) 0.0035(6) 0.0090(7) 0.0116(6)
C18 0.0365(8) 0.0314(7) 0.0333(7) -0.0018(6) 0.0127(6) 0.0105(6)
B1 0.0204(6) 0.0316(7) 0.0193(6) -0.0010(5) 0.0081(5) 0.0024(5)
C19 0.227(12) 0.171(12) 0.207(12) 0.019(11) 0.084(10) 0.000(11)
C20 0.218(8) 0.201(7) 0.218(8) 0.010(6) 0.067(6) 0.005(6)
C21 0.213(7) 0.198(7) 0.210(7) 0.008(5) 0.073(5) 0.000(5)
C22 0.214(7) 0.208(7) 0.216(7) 0.008(5) 0.073(5) 0.003(5)
C23 0.215(6) 0.205(6) 0.217(6) 0.012(5) 0.072(5) 0.006(5)
C24 0.214(7) 0.206(7) 0.215(7) 0.014(5) 0.071(5) 0.002(5)
C25 0.201(10) 0.180(10) 0.212(10) 0.030(9) 0.085(8) -0.003(9)
C19A 0.214(11) 0.182(10) 0.218(11) -0.002(10) 0.071(9) -0.007(10)
C20A 0.214(7) 0.203(7) 0.213(7) 0.010(5) 0.073(5) 0.003(5)
C21A 0.215(7) 0.207(7) 0.216(7) 0.006(5) 0.071(5) 0.002(5)
C22A 0.214(7) 0.205(7) 0.214(7) 0.010(5) 0.074(5) 0.004(5)
C23A 0.215(7) 0.205(7) 0.217(7) 0.010(5) 0.072(5) 0.001(5)
C24A 0.210(7) 0.201(7) 0.215(7) 0.010(6) 0.073(5) 0.004(6)
C25A 0.162(12) 0.161(13) 0.176(12) 0.004(11) 0.082(11) 0.013(11)

loop_
_atom_type_symbol
_atom_type_description
_atom_type_scat_dispersion_real
_atom_type_scat_dispersion_imag
_atom_type_scat_source
C C 0.0033 0.0016 'International Tables Vol C Tables 4.2.6.8 and 6.1.1.4'
H H 0.0000 0.0000 'International Tables Vol C Tables 4.2.6.8 and 6.1.1.4'
B B 0.0013 0.0007 'International Tables Vol C Tables 4.2.6.8 and 6.1.1.4'
Gd Gd -0.1653 3.9035 'International Tables Vol C Tables 4.2.6.8 and 6.1.1.4'
N N 0.0061 0.0033 'International Tables Vol C Tables 4.2.6.8 and 6.1.1.4'
O O 0.0106 0.0060 'International Tables Vol C Tables 4.2.6.8 and 6.1.1.4'

loop_
_geom_angle_atom_site_label_1
_geom_angle_atom_site_label_2
_geom_angle_atom_site_label_3
_geom_angle
_geom_angle_site_symmetry_1
_geom_angle_site_symmetry_3
_geom_angle_publ_flag
O1 Gd1 O1 73.30(5) . 2 ?
O1 Gd1 N3 135.59(4) . . ?
O1 Gd1 N3 75.66(4) 2 . ?
O1 Gd1 N3 75.66(4) . 2 ?
O1 Gd1 N3 135.59(4) 2 2 ?
N3 Gd1 N3 146.19(5) . 2 ?
O1 Gd1 N1 74.72(4) . . ?
O1 Gd1 N1 84.82(4) 2 . ?
N3 Gd1 N1 71.54(4) . . ?
N3 Gd1 N1 116.41(4) 2 . ?
O1 Gd1 N1 84.82(4) . 2 ?
O1 Gd1 N1 74.72(4) 2 2 ?
N3 Gd1 N1 116.41(4) . 2 ?
N3 Gd1 N1 71.54(4) 2 2 ?
N1 Gd1 N1 154.52(5) . 2 ?
O1 Gd1 N5 147.83(4) . 2 ?
O1 Gd1 N5 117.65(4) 2 2 ?
N3 Gd1 N5 75.64(4) . 2 ?
N3 Gd1 N5 76.88(4) 2 2 ?
N1 Gd1 N5 133.59(4) . 2 ?
N1 Gd1 N5 70.77(4) 2 2 ?
O1 Gd1 N5 117.65(4) . . ?
O1 Gd1 N5 147.83(4) 2 . ?
N3 Gd1 N5 76.88(4) . . ?
N3 Gd1 N5 75.64(4) 2 . ?
N1 Gd1 N5 70.77(4) . . ?
N1 Gd1 N5 133.59(4) 2 . ?
N5 Gd1 N5 70.49(5) 2 . ?
C2 O1 Gd1 137.19(9) . . ?
C10 N1 N2 105.54(11) . . ?
C10 N1 Gd1 131.03(10) . . ?
N2 N1 Gd1 123.26(8) . . ?
C12 N2 N1 110.15(12) . . ?
C12 N2 B1 127.96(12) . . ?
N1 N2 B1 121.89(11) . . ?
C13 N3 N4 106.50(11) . . ?
C13 N3 Gd1 127.95(9) . . ?
N4 N3 Gd1 124.95(8) . . ?
C15 N4 N3 109.42(11) . . ?
C15 N4 B1 129.11(12) . . ?
N3 N4 B1 121.26(10) . . ?
C16 N5 N6 106.12(11) . . ?
C16 N5 Gd1 130.24(9) . . ?
N6 N5 Gd1 122.75(8) . . ?
C18 N6 N5 109.78(12) . . ?
C18 N6 B1 127.78(12) . . ?
N5 N6 B1 122.36(11) . . ?
C2 C1 H1A 109.5 . . ?
C2 C1 H1B 109.5 . . ?
H1A C1 H1B 109.5 . . ?
C2 C1 H1C 109.5 . . ?
H1A C1 H1C 109.5 . . ?
H1B C1 H1C 109.5 . . ?
O1 C2 C3 125.35(13) . . ?
O1 C2 C1 115.08(13) . . ?
C3 C2 C1 119.54(13) . . ?
C2 C3 C2 121.59(17) . 2 ?
C2 C3 C6 119.20(9) . . ?
C2 C3 C6 119.20(9) 2 . ?
C7 C6 C7 117.6(2) . 2 ?
C7 C6 C3 121.18(10) . . ?
C7 C6 C3 121.18(10) 2 . ?
C6 C7 C8 121.05(17) . . ?
C6 C7 H7 119.5 . . ?
C8 C7 H7 119.5 . . ?
C9 C8 C7 119.90(18) . . ?
C9 C8 H8 120.1 . . ?
C7 C8 H8 120.1 . . ?
C8 C9 C8 120.5(2) . 2 ?
C8 C9 H9 119.8 . . ?
C8 C9 H9 119.8 2 . ?
N1 C10 C11 111.32(14) . . ?
N1 C10 H10 124.3 . . ?
C11 C10 H10 124.3 . . ?
C12 C11 C10 104.58(13) . . ?
C12 C11 H11 127.7 . . ?
C10 C11 H11 127.7 . . ?
N2 C12 C11 108.41(13) . . ?
N2 C12 H12 125.8 . . ?
C11 C12 H12 125.8 . . ?
N3 C13 C14 110.83(13) . . ?
N3 C13 H13 124.6 . . ?
C14 C13 H13 124.6 . . ?
C15 C14 C13 104.37(12) . . ?
C15 C14 H14 127.8 . . ?
C13 C14 H14 127.8 . . ?
N4 C15 C14 108.87(13) . . ?
N4 C15 H15 125.6 . . ?
C14 C15 H15 125.6 . . ?
N5 C16 C17 111.04(13) . . ?
N5 C16 H16 124.5 . . ?
C17 C16 H16 124.5 . . ?
C18 C17 C16 104.36(13) . . ?
C18 C17 H17 127.8 . . ?
C16 C17 H17 127.8 . . ?
N6 C18 C17 108.70(13) . . ?
N6 C18 H18 125.7 . . ?
C17 C18 H18 125.7 . . ?
N6 B1 N2 109.03(11) . . ?
N6 B1 N4 110.12(11) . . ?
N2 B1 N4 109.27(11) . . ?
N6 B1 H1 109.5 . . ?
N2 B1 H1 109.5 . . ?
N4 B1 H1 109.5 . . ?
C20 C19 H19A 109.5 . . ?
C20 C19 H19B 109.5 . . ?
H19A C19 H19B 109.5 . . ?
C20 C19 H19C 109.5 . . ?
H19A C19 H19C 109.5 . . ?
H19B C19 H19C 109.5 . . ?
C21 C20 C19 116.6(16) . . ?
C21 C20 H20A 108.1 . . ?
C19 C20 H20A 108.1 . . ?
C21 C20 H20B 108.1 . . ?
C19 C20 H20B 108.1 . . ?
H20A C20 H20B 107.3 . . ?
C22 C21 C20 120.4(16) . . ?
C22 C21 H21A 107.2 . . ?
C20 C21 H21A 107.2 . . ?
C22 C21 H21B 107.2 . . ?
C20 C21 H21B 107.2 . . ?
H21A C21 H21B 106.9 . . ?
C21 C22 C23 117.5(17) . . ?
C21 C22 H22A 107.9 . . ?
C23 C22 H22A 107.9 . . ?
C21 C22 H22B 107.9 . . ?
C23 C22 H22B 107.9 . . ?
H22A C22 H22B 107.2 . . ?
C24 C23 C22 113.5(16) . . ?
C24 C23 H23A 108.9 . . ?
C22 C23 H23A 108.9 . . ?
C24 C23 H23B 108.9 . . ?
C22 C23 H23B 108.9 . . ?
H23A C23 H23B 107.7 . . ?
C23 C24 C25 113.1(16) . . ?
C23 C24 H24A 109.0 . . ?
C25 C24 H24A 109.0 . . ?
C23 C24 H24B 109.0 . . ?
C25 C24 H24B 109.0 . . ?
H24A C24 H24B 107.8 . . ?
C24 C25 H25A 109.5 . . ?
C24 C25 H25B 109.5 . . ?
H25A C25 H25B 109.5 . . ?
C24 C25 H25C 109.5 . . ?
H25A C25 H25C 109.5 . . ?
H25B C25 H25C 109.5 . . ?
C20A C19A H19D 109.5 . . ?
C20A C19A H19E 109.5 . . ?
H19D C19A H19E 109.5 . . ?
C20A C19A H19F 109.5 . . ?
H19D C19A H19F 109.5 . . ?
H19E C19A H19F 109.5 . . ?
C21A C20A C19A 116.1(18) . . ?
C21A C20A H20C 108.2 . . ?
C19A C20A H20C 108.3 . . ?
C21A C20A H20D 108.3 . . ?
C19A C20A H20D 108.3 . . ?
H20C C20A H20D 107.4 . . ?
C22A C21A C20A 120.6(19) . . ?
C22A C21A H21C 107.2 . . ?
C20A C21A H21C 107.2 . . ?
C22A C21A H21D 107.2 . . ?
C20A C21A H21D 107.2 . . ?
H21C C21A H21D 106.8 . . ?
C21A C22A C23A 116.1(17) . . ?
C21A C22A H22C 108.3 . . ?
C23A C22A H22C 108.3 . . ?
C21A C22A H22D 108.3 . . ?
C23A C22A H22D 108.3 . . ?
H22C C22A H22D 107.4 . . ?
C24A C23A C22A 114.4(17) . . ?
C24A C23A H23C 108.7 . . ?
C22A C23A H23C 108.7 . . ?
C24A C23A H23D 108.7 . . ?
C22A C23A H23D 108.7 . . ?
H23C C23A H23D 107.6 . . ?
C23A C24A C25A 111.8(17) . . ?
C23A C24A H24C 109.3 . . ?
C25A C24A H24C 109.3 . . ?
C23A C24A H24D 109.3 . . ?
C25A C24A H24D 109.3 . . ?
H24C C24A H24D 107.9 . . ?
C24A C25A H25D 109.5 . . ?
C24A C25A H25E 109.5 . . ?
H25D C25A H25E 109.5 . . ?
C24A C25A H25F 109.5 . . ?
H25D C25A H25F 109.5 . . ?
H25E C25A H25F 109.5 . . ?

loop_
_geom_bond_atom_site_label_1
_geom_bond_atom_site_label_2
_geom_bond_distance
_geom_bond_site_symmetry_2
_geom_bond_publ_flag
Gd1 O1 2.2963(10) . ?
Gd1 O1 2.2964(10) 2 ?
Gd1 N3 2.4941(11) . ?
Gd1 N3 2.4941(11) 2 ?
Gd1 N1 2.5657(11) . ?
Gd1 N1 2.5657(11) 2 ?
Gd1 N5 2.5751(11) 2 ?
Gd1 N5 2.5751(11) . ?
O1 C2 1.2700(17) . ?
N1 C10 1.3347(19) . ?
N1 N2 1.3681(16) . ?
N2 C12 1.3494(18) . ?
N2 B1 1.540(2) . ?
N3 C13 1.3385(16) . ?
N3 N4 1.3621(15) . ?
N4 C15 1.3505(17) . ?
N4 B1 1.5500(18) . ?
N5 C16 1.3355(17) . ?
N5 N6 1.3627(16) . ?
N6 C18 1.3461(18) . ?
N6 B1 1.5379(19) . ?
C1 C2 1.516(2) . ?
C1 H1A 0.9800 . ?
C1 H1B 0.9800 . ?
C1 H1C 0.9800 . ?
C2 C3 1.4144(17) . ?
C3 C6 1.488(3) . ?
C6 C7 1.3905(19) . ?
C6 C7 1.3905(19) 2 ?
C7 C8 1.394(2) . ?
C7 H7 0.9500 . ?
C8 C9 1.367(3) . ?
C8 H8 0.9500 . ?
C9 H9 0.9500 . ?
C10 C11 1.395(2) . ?
C10 H10 0.9500 . ?
C11 C12 1.374(2) . ?
C11 H11 0.9500 . ?
C12 H12 0.9500 . ?
C13 C14 1.394(2) . ?
C13 H13 0.9500 . ?
C14 C15 1.380(2) . ?
C14 H14 0.9500 . ?
C15 H15 0.9500 . ?
C16 C17 1.393(2) . ?
C16 H16 0.9500 . ?
C17 C18 1.378(2) . ?
C17 H17 0.9500 . ?
C18 H18 0.9500 . ?
B1 H1 1.0000 . ?
C19 C20 1.487(15) . ?
C19 H19A 0.9800 . ?
C19 H19B 0.9800 . ?
C19 H19C 0.9800 . ?
C20 C21 1.470(14) . ?
C20 H20A 0.9900 . ?
C20 H20B 0.9900 . ?
C21 C22 1.460(15) . ?
C21 H21A 0.9900 . ?
C21 H21B 0.9900 . ?
C22 C23 1.509(15) . ?
C22 H22A 0.9900 . ?
C22 H22B 0.9900 . ?
C23 C24 1.495(15) . ?
C23 H23A 0.9900 . ?
C23 H23B 0.9900 . ?
C24 C25 1.522(14) . ?
C24 H24A 0.9900 . ?
C24 H24B 0.9900 . ?
C25 H25A 0.9800 . ?
C25 H25B 0.9800 . ?
C25 H25C 0.9800 . ?
C19A C20A 1.504(16) . ?
C19A H19D 0.9800 . ?
C19A H19E 0.9800 . ?
C19A H19F 0.9800 . ?
C20A C21A 1.468(15) . ?
C20A H20C 0.9900 . ?
C20A H20D 0.9900 . ?
C21A C22A 1.467(15) . ?
C21A H21C 0.9900 . ?
C21A H21D 0.9900 . ?
C22A C23A 1.504(15) . ?
C22A H22C 0.9900 . ?
C22A H22D 0.9900 . ?
C23A C24A 1.492(16) . ?
C23A H23C 0.9900 . ?
C23A H23D 0.9900 . ?
C24A C25A 1.533(16) . ?
C24A H24C 0.9900 . ?
C24A H24D 0.9900 . ?
C25A H25D 0.9800 . ?
C25A H25E 0.9800 . ?
C25A H25F 0.9800 . ?

loop_
_geom_torsion_atom_site_label_1
_geom_torsion_atom_site_label_2
_geom_torsion_atom_site_label_3
_geom_torsion_atom_site_label_4
_geom_torsion
_geom_torsion_site_symmetry_1
_geom_torsion_site_symmetry_2
_geom_torsion_site_symmetry_3
_geom_torsion_site_symmetry_4
_geom_torsion_publ_flag
C10 N1 N2 C12 0.08(16) . . . . ?
Gd1 N1 N2 C12 175.91(9) . . . . ?
C10 N1 N2 B1 179.82(12) . . . . ?
Gd1 N1 N2 B1 -4.34(16) . . . . ?
C13 N3 N4 C15 -0.52(16) . . . . ?
Gd1 N3 N4 C15 171.18(10) . . . . ?
C13 N3 N4 B1 174.62(12) . . . . ?
Gd1 N3 N4 B1 -13.68(16) . . . . ?
C16 N5 N6 C18 -0.42(16) . . . . ?
Gd1 N5 N6 C18 -170.59(10) . . . . ?
C16 N5 N6 B1 176.74(12) . . . . ?
Gd1 N5 N6 B1 6.57(17) . . . . ?
Gd1 O1 C2 C3 2.2(2) . . . . ?
Gd1 O1 C2 C1 -175.55(10) . . . . ?
O1 C2 C3 C2 -1.04(10) . . . 2 ?
C1 C2 C3 C2 176.63(14) . . . 2 ?
O1 C2 C3 C6 178.96(10) . . . . ?
C1 C2 C3 C6 -3.37(14) . . . . ?
C2 C3 C6 C7 -85.45(12) . . . . ?
C2 C3 C6 C7 94.55(12) 2 . . . ?
C2 C3 C6 C7 94.56(12) . . . 2 ?
C2 C3 C6 C7 -85.44(12) 2 . . 2 ?
C7 C6 C7 C8 0.17(14) 2 . . . ?
C3 C6 C7 C8 -179.83(14) . . . . ?
C6 C7 C8 C9 -0.3(3) . . . . ?
C7 C8 C9 C8 0.17(14) . . . 2 ?
N2 N1 C10 C11 -0.08(18) . . . . ?
Gd1 N1 C10 C11 -175.46(11) . . . . ?
N1 C10 C11 C12 0.1(2) . . . . ?
N1 N2 C12 C11 -0.05(17) . . . . ?
B1 N2 C12 C11 -179.77(14) . . . . ?
C10 C11 C12 N2 0.00(19) . . . . ?
N4 N3 C13 C14 0.68(16) . . . . ?
Gd1 N3 C13 C14 -170.70(10) . . . . ?
N3 C13 C14 C15 -0.57(18) . . . . ?
N3 N4 C15 C14 0.17(18) . . . . ?
B1 N4 C15 C14 -174.47(14) . . . . ?
C13 C14 C15 N4 0.23(18) . . . . ?
N6 N5 C16 C17 0.36(17) . . . . ?
Gd1 N5 C16 C17 169.52(10) . . . . ?
N5 C16 C17 C18 -0.17(19) . . . . ?
N5 N6 C18 C17 0.33(18) . . . . ?
B1 N6 C18 C17 -176.64(14) . . . . ?
C16 C17 C18 N6 -0.10(19) . . . . ?
C18 N6 B1 N2 -126.07(15) . . . . ?
N5 N6 B1 N2 57.31(16) . . . . ?
C18 N6 B1 N4 114.05(16) . . . . ?
N5 N6 B1 N4 -62.57(16) . . . . ?
C12 N2 B1 N6 121.04(15) . . . . ?
N1 N2 B1 N6 -58.65(15) . . . . ?
C12 N2 B1 N4 -118.56(14) . . . . ?
N1 N2 B1 N4 61.74(15) . . . . ?
C15 N4 B1 N6 -118.33(16) . . . . ?
N3 N4 B1 N6 67.58(16) . . . . ?
C15 N4 B1 N2 121.94(16) . . . . ?
N3 N4 B1 N2 -52.14(16) . . . . ?
C19 C20 C21 C22 113(3) . . . . ?
C20 C21 C22 C23 109(2) . . . . ?
C21 C22 C23 C24 124(3) . . . . ?
C22 C23 C24 C25 153(3) . . . . ?
C19A C20A C21A C22A 87(5) . . . . ?
C20A C21A C22A C23A 73(6) . . . . ?
C21A C22A C23A C24A 48(6) . . . . ?
C22A C23A C24A C25A -125(4) . . . . ?
